data_1566678
loop_
_publ_author_name
'wu, Fu-Peng'
'Wu, Xiao-Feng'

_publ_section_title
;
 Catalyst-Controlled Selective Borocarbonylation of
 Benzylidenecyclopropanes: Regiodivergent Synthesis of \g-Vinylboryl
 Ketones and \b-Cyclopropylboryl Ketones
;
_journal_name_full 'Chemical Science'
_journal_paper_doi 10.1039/D2SC00840H
_journal_year 2022
_chemical_formula_sum 'C23 H27 B O3'
_chemical_formula_weight 362.25
_space_group_crystal_system orthorhombic
_space_group_IT_number 33
_space_group_name_Hall 'P 2c -2n'
_space_group_name_H-M_alt 'P n a 21'
_atom_sites_solution_hydrogens geom
_audit_creation_method SHELXL-2018/3
_audit_update_record
;
2021-11-18 deposited with the CCDC.	2022-03-21 downloaded from the CCDC.
;
_cell_angle_alpha 90
_cell_angle_beta 90
_cell_angle_gamma 90
_cell_formula_units_Z 4
_cell_length_a 12.9120(13)
_cell_length_b 10.1397(10)
_cell_length_c 15.5970(16)
_cell_measurement_reflns_used 7965
_cell_measurement_temperature 150(2)
_cell_measurement_theta_max 28.01
_cell_measurement_theta_min 2.40
_cell_volume 2042.0(4)
_computing_cell_refinement 'SAINT (Bruker, 2013)'
_computing_data_collection 'APEX2 (Bruker, 2014)'
_computing_data_reduction SAINT
_computing_structure_refinement 'SHELXL-2018/3 (Sheldrick, 2015)'
_computing_structure_solution 'SHELXS-97 (Sheldrick, 2008)'
_diffrn_ambient_temperature 150(2)
_diffrn_detector_area_resol_mean 8.3333
_diffrn_measured_fraction_theta_full 1.000
_diffrn_measured_fraction_theta_max 1.000
_diffrn_measurement_device_type 'Bruker APEX-II CCD'
_diffrn_measurement_method '\f and \w scans'
_diffrn_radiation_type MoK\a
_diffrn_radiation_wavelength 0.71073
_diffrn_reflns_av_R_equivalents 0.0320
_diffrn_reflns_av_unetI/netI 0.0274
_diffrn_reflns_Laue_measured_fraction_full 1.000
_diffrn_reflns_Laue_measured_fraction_max 1.000
_diffrn_reflns_limit_h_max 17
_diffrn_reflns_limit_h_min -16
_diffrn_reflns_limit_k_max 12
_diffrn_reflns_limit_k_min -13
_diffrn_reflns_limit_l_max 21
_diffrn_reflns_limit_l_min -21
_diffrn_reflns_number 26007
_diffrn_reflns_point_group_measured_fraction_full 0.999
_diffrn_reflns_point_group_measured_fraction_max 0.998
_diffrn_reflns_theta_full 25.242
_diffrn_reflns_theta_max 29.178
_diffrn_reflns_theta_min 2.396
_diffrn_source 'fine-focus sealed tube'
_exptl_absorpt_coefficient_mu 0.076
_exptl_absorpt_correction_T_max 0.99
_exptl_absorpt_correction_T_min 0.98
_exptl_absorpt_correction_type multi-scan
_exptl_absorpt_process_details 'SADABS (Bruker, 2014)'
_exptl_crystal_colour colourless
_exptl_crystal_density_diffrn 1.178
_exptl_crystal_description block
_exptl_crystal_F_000 776
_exptl_crystal_size_max 0.29
_exptl_crystal_size_mid 0.27
_exptl_crystal_size_min 0.09
_refine_diff_density_max 0.187
_refine_diff_density_min -0.173
_refine_diff_density_rms 0.032
_refine_ls_abs_structure_details
;
 Flack x determined using 2025 quotients [(I+)-(I-)]/[(I+)+(I-)]
 (Parsons, Flack and Wagner, Acta Cryst. B69 (2013) 249-259).
;
_refine_ls_abs_structure_Flack -0.2(4)
_refine_ls_extinction_method none
_refine_ls_goodness_of_fit_ref 1.050
_refine_ls_hydrogen_treatment constr
_refine_ls_matrix_type full
_refine_ls_number_parameters 248
_refine_ls_number_reflns 5505
_refine_ls_number_restraints 1
_refine_ls_restrained_S_all 1.050
_refine_ls_R_factor_all 0.0446
_refine_ls_R_factor_gt 0.0375
_refine_ls_shift/su_max 0.000
_refine_ls_shift/su_mean 0.000
_refine_ls_structure_factor_coef Fsqd
_refine_ls_weighting_details 'w=1/[\s^2^(Fo^2^)+(0.0526P)^2^+0.1078P] where P=(Fo^2^+2Fc^2^)/3'
_refine_ls_weighting_scheme calc
_refine_ls_wR_factor_gt 0.0905
_refine_ls_wR_factor_ref 0.0945
_reflns_Friedel_coverage 0.929
_reflns_Friedel_fraction_full 0.999
_reflns_Friedel_fraction_max 0.995
_reflns_number_gt 4869
_reflns_number_total 5505
_reflns_threshold_expression 'I > 2\s(I)'
_cod_data_source_file d2sc00840h2.cif
_cod_data_source_block AX2232
_cod_database_code 1566678
_shelx_shelxl_version_number 2018/3
_shelx_space_group_comment
;
The symmetry employed for this shelxl refinement is uniquely defined
by the following loop, which should always be used as a source of
symmetry information in preference to the above space-group names.
They are only intended as comments.
;

loop_
_space_group_symop_operation_xyz
'x, y, z'
'-x, -y, z+1/2'
'-x+1/2, y+1/2, z+1/2'
'x+1/2, -y+1/2, z'

loop_
_atom_site_label
_atom_site_type_symbol
_atom_site_fract_x
_atom_site_fract_y
_atom_site_fract_z
_atom_site_U_iso_or_equiv
_atom_site_adp_type
_atom_site_occupancy
_atom_site_site_symmetry_order
_atom_site_calc_flag
_atom_site_refinement_flags_posn
_atom_site_refinement_flags_adp
_atom_site_refinement_flags_occupancy
_atom_site_disorder_assembly
_atom_site_disorder_group
B1 B 0.69159(16) 0.72051(19) 0.76653(12) 0.0246(4) Uani 1 1 d . . . . .
C1 C 0.57561(13) 0.53445(17) 0.65422(11) 0.0244(3) Uani 1 1 d . . . . .
C2 C 0.53598(14) 0.67573(16) 0.66255(11) 0.0234(3) Uani 1 1 d . . . . .
H2 H 0.481541 0.676692 0.708155 0.028 Uiso 1 1 calc R U . . .
C3 C 0.62359(13) 0.76823(16) 0.69114(11) 0.0246(3) Uani 1 1 d . . . . .
C4 C 0.59721(17) 0.91526(17) 0.69776(15) 0.0365(4) Uani 1 1 d . . . . .
H4A H 0.527185 0.943599 0.679631 0.044 Uiso 1 1 calc R U . . .
H4B H 0.626703 0.965440 0.746431 0.044 Uiso 1 1 calc R U . . .
C5 C 0.67012(16) 0.86774(19) 0.62989(13) 0.0342(4) Uani 1 1 d . . . . .
H5A H 0.744469 0.889184 0.636654 0.041 Uiso 1 1 calc R U . . .
H5B H 0.645036 0.867362 0.569912 0.041 Uiso 1 1 calc R U . . .
C6 C 0.49913(14) 0.42389(16) 0.66042(12) 0.0255(3) Uani 1 1 d . . . . .
C7 C 0.52654(16) 0.30236(18) 0.62467(13) 0.0325(4) Uani 1 1 d . . . . .
H7 H 0.593369 0.290964 0.600291 0.039 Uiso 1 1 calc R U . . .
C8 C 0.45674(18) 0.19825(19) 0.62456(15) 0.0392(5) Uani 1 1 d . . . . .
H8 H 0.475095 0.116879 0.598471 0.047 Uiso 1 1 calc R U . . .
C9 C 0.36043(18) 0.2128(2) 0.66239(14) 0.0403(5) Uani 1 1 d . . . . .
H9 H 0.312756 0.141390 0.662486 0.048 Uiso 1 1 calc R U . . .
C10 C 0.33400(16) 0.3309(2) 0.69984(15) 0.0387(5) Uani 1 1 d . . . . .
H10 H 0.268557 0.339965 0.727032 0.046 Uiso 1 1 calc R U . . .
C11 C 0.40216(14) 0.43726(18) 0.69830(13) 0.0305(4) Uani 1 1 d . . . . .
H11 H 0.382426 0.519033 0.723145 0.037 Uiso 1 1 calc R U . . .
C12 C 0.48481(13) 0.71602(17) 0.57833(12) 0.0250(3) Uani 1 1 d . . . . .
C13 C 0.39672(15) 0.79551(19) 0.57974(14) 0.0323(4) Uani 1 1 d . . . . .
H13 H 0.366246 0.818932 0.633046 0.039 Uiso 1 1 calc R U . . .
C14 C 0.35312(17) 0.8407(2) 0.50373(17) 0.0434(5) Uani 1 1 d . . . . .
H14 H 0.293610 0.895783 0.505403 0.052 Uiso 1 1 calc R U . . .
C15 C 0.3958(2) 0.8061(2) 0.42605(16) 0.0477(6) Uani 1 1 d . . . . .
H15 H 0.365795 0.837298 0.374282 0.057 Uiso 1 1 calc R U . . .
C16 C 0.48246(19) 0.7260(2) 0.42332(14) 0.0427(5) Uani 1 1 d . . . . .
H16 H 0.511559 0.701590 0.369670 0.051 Uiso 1 1 calc R U . . .
C17 C 0.52705(16) 0.6810(2) 0.49923(13) 0.0323(4) Uani 1 1 d . . . . .
H17 H 0.586639 0.626189 0.497106 0.039 Uiso 1 1 calc R U . . .
C18 C 0.80875(14) 0.7361(2) 0.87485(11) 0.0289(4) Uani 1 1 d . . . . .
C19 C 0.74514(15) 0.60639(17) 0.88415(12) 0.0272(4) Uani 1 1 d . . . . .
C20 C 0.92495(16) 0.7217(3) 0.88590(14) 0.0426(5) Uani 1 1 d . . . . .
H20A H 0.951900 0.660739 0.842554 0.064 Uiso 1 1 calc R U . . .
H20B H 0.939934 0.687068 0.943235 0.064 Uiso 1 1 calc R U . . .
H20C H 0.958066 0.808031 0.879060 0.064 Uiso 1 1 calc R U . . .
C21 C 0.76690(19) 0.8486(2) 0.92976(14) 0.0390(5) Uani 1 1 d . . . . .
H21A H 0.800506 0.931329 0.912968 0.058 Uiso 1 1 calc R U . . .
H21B H 0.781365 0.830508 0.990303 0.058 Uiso 1 1 calc R U . . .
H21C H 0.691936 0.856276 0.921265 0.058 Uiso 1 1 calc R U . . .
C22 C 0.70219(17) 0.5815(2) 0.97283(13) 0.0371(5) Uani 1 1 d . . . . .
H22A H 0.653780 0.652195 0.988021 0.056 Uiso 1 1 calc R U . . .
H22B H 0.759105 0.579541 1.014371 0.056 Uiso 1 1 calc R U . . .
H22C H 0.665825 0.496692 0.973584 0.056 Uiso 1 1 calc R U . . .
C23 C 0.80274(18) 0.4853(2) 0.85161(14) 0.0403(5) Uani 1 1 d . . . . .
H23A H 0.754987 0.410273 0.848822 0.060 Uiso 1 1 calc R U . . .
H23B H 0.859798 0.464437 0.890766 0.060 Uiso 1 1 calc R U . . .
H23C H 0.830503 0.503166 0.794300 0.060 Uiso 1 1 calc R U . . .
O1 O 0.66637(10) 0.51225(13) 0.63854(10) 0.0340(3) Uani 1 1 d . . . . .
O2 O 0.78694(11) 0.77385(13) 0.78572(8) 0.0294(3) Uani 1 1 d . . . . .
O3 O 0.65891(10) 0.62915(12) 0.82507(8) 0.0275(3) Uani 1 1 d . . . . .

loop_
_atom_site_aniso_label
_atom_site_aniso_U_11
_atom_site_aniso_U_22
_atom_site_aniso_U_33
_atom_site_aniso_U_23
_atom_site_aniso_U_13
_atom_site_aniso_U_12
B1 0.0248(10) 0.0248(9) 0.0241(9) -0.0011(7) -0.0001(7) 0.0003(8)
C1 0.0240(8) 0.0261(8) 0.0231(8) 0.0016(6) -0.0018(6) 0.0019(7)
C2 0.0234(8) 0.0238(7) 0.0229(7) 0.0033(6) -0.0007(6) 0.0007(6)
C3 0.0263(8) 0.0225(7) 0.0251(8) 0.0019(6) -0.0021(7) -0.0010(7)
C4 0.0417(11) 0.0226(8) 0.0451(11) 0.0025(8) -0.0079(9) 0.0018(8)
C5 0.0380(10) 0.0335(9) 0.0312(9) 0.0110(8) -0.0078(8) -0.0098(8)
C6 0.0274(8) 0.0245(8) 0.0245(8) 0.0052(7) -0.0041(7) 0.0007(7)
C7 0.0382(11) 0.0265(8) 0.0330(9) 0.0037(7) 0.0011(8) 0.0034(8)
C8 0.0552(13) 0.0234(8) 0.0389(11) 0.0052(8) -0.0067(10) -0.0012(9)
C9 0.0478(13) 0.0324(10) 0.0409(11) 0.0143(8) -0.0111(9) -0.0138(9)
C10 0.0312(10) 0.0419(10) 0.0429(11) 0.0108(9) -0.0010(9) -0.0078(9)
C11 0.0291(9) 0.0296(8) 0.0329(9) 0.0034(7) -0.0015(8) -0.0010(7)
C12 0.0226(8) 0.0256(8) 0.0268(8) 0.0047(7) -0.0033(7) -0.0018(7)
C13 0.0261(9) 0.0346(9) 0.0363(10) 0.0072(8) -0.0005(8) 0.0022(7)
C14 0.0327(10) 0.0460(12) 0.0515(13) 0.0161(11) -0.0095(10) 0.0050(9)
C15 0.0495(15) 0.0530(13) 0.0407(12) 0.0183(11) -0.0171(10) -0.0055(11)
C16 0.0481(14) 0.0541(13) 0.0260(9) 0.0029(9) -0.0034(9) -0.0088(11)
C17 0.0305(9) 0.0389(10) 0.0277(9) 0.0001(8) -0.0021(7) -0.0005(8)
C18 0.0285(9) 0.0367(9) 0.0214(8) -0.0007(7) -0.0025(7) 0.0009(8)
C19 0.0292(9) 0.0298(8) 0.0226(8) 0.0013(7) -0.0018(7) 0.0053(7)
C20 0.0284(10) 0.0680(14) 0.0315(10) 0.0002(10) -0.0045(8) 0.0006(10)
C21 0.0436(12) 0.0397(11) 0.0337(10) -0.0099(9) -0.0043(9) 0.0014(9)
C22 0.0420(12) 0.0423(11) 0.0270(9) 0.0066(8) 0.0031(8) 0.0058(9)
C23 0.0479(12) 0.0361(10) 0.0368(11) -0.0024(9) 0.0011(9) 0.0149(9)
O1 0.0248(6) 0.0311(6) 0.0462(8) 0.0000(6) 0.0018(6) 0.0039(6)
O2 0.0286(7) 0.0355(7) 0.0240(6) 0.0033(5) -0.0032(5) -0.0046(6)
O3 0.0273(6) 0.0296(6) 0.0257(6) 0.0050(5) -0.0030(5) -0.0006(5)

loop_
_atom_type_symbol
_atom_type_description
_atom_type_scat_dispersion_real
_atom_type_scat_dispersion_imag
_atom_type_scat_source
C C 0.0033 0.0016 'International Tables Vol C Tables 4.2.6.8 and 6.1.1.4'
H H 0.0000 0.0000 'International Tables Vol C Tables 4.2.6.8 and 6.1.1.4'
O O 0.0106 0.0060 'International Tables Vol C Tables 4.2.6.8 and 6.1.1.4'
B B 0.0013 0.0007 'International Tables Vol C Tables 4.2.6.8 and 6.1.1.4'

loop_
_geom_angle_atom_site_label_1
_geom_angle_atom_site_label_2
_geom_angle_atom_site_label_3
_geom_angle
_geom_angle_site_symmetry_1
_geom_angle_site_symmetry_3
_geom_angle_publ_flag
O3 B1 O2 113.37(16) . . ?
O3 B1 C3 123.02(17) . . ?
O2 B1 C3 123.38(16) . . ?
O1 C1 C6 120.61(16) . . ?
O1 C1 C2 120.86(16) . . ?
C6 C1 C2 118.42(14) . . ?
C12 C2 C1 108.85(14) . . ?
C12 C2 C3 113.91(14) . . ?
C1 C2 C3 110.54(14) . . ?
C12 C2 H2 107.8 . . ?
C1 C2 H2 107.8 . . ?
C3 C2 H2 107.8 . . ?
C5 C3 C4 58.82(13) . . ?
C5 C3 C2 121.07(15) . . ?
C4 C3 C2 116.74(15) . . ?
C5 C3 B1 117.62(15) . . ?
C4 C3 B1 112.31(15) . . ?
C2 C3 B1 116.63(14) . . ?
C5 C4 C3 59.95(12) . . ?
C5 C4 H4A 117.8 . . ?
C3 C4 H4A 117.8 . . ?
C5 C4 H4B 117.8 . . ?
C3 C4 H4B 117.8 . . ?
H4A C4 H4B 114.9 . . ?
C4 C5 C3 61.22(13) . . ?
C4 C5 H5A 117.6 . . ?
C3 C5 H5A 117.6 . . ?
C4 C5 H5B 117.6 . . ?
C3 C5 H5B 117.6 . . ?
H5A C5 H5B 114.8 . . ?
C11 C6 C7 118.89(17) . . ?
C11 C6 C1 123.24(16) . . ?
C7 C6 C1 117.85(16) . . ?
C8 C7 C6 120.4(2) . . ?
C8 C7 H7 119.8 . . ?
C6 C7 H7 119.8 . . ?
C9 C8 C7 120.1(2) . . ?
C9 C8 H8 119.9 . . ?
C7 C8 H8 119.9 . . ?
C10 C9 C8 119.76(19) . . ?
C10 C9 H9 120.1 . . ?
C8 C9 H9 120.1 . . ?
C9 C10 C11 120.7(2) . . ?
C9 C10 H10 119.7 . . ?
C11 C10 H10 119.7 . . ?
C6 C11 C10 120.04(19) . . ?
C6 C11 H11 120.0 . . ?
C10 C11 H11 120.0 . . ?
C13 C12 C17 118.68(18) . . ?
C13 C12 C2 119.63(17) . . ?
C17 C12 C2 121.60(16) . . ?
C14 C13 C12 120.5(2) . . ?
C14 C13 H13 119.7 . . ?
C12 C13 H13 119.7 . . ?
C15 C14 C13 120.3(2) . . ?
C15 C14 H14 119.9 . . ?
C13 C14 H14 119.9 . . ?
C14 C15 C16 120.1(2) . . ?
C14 C15 H15 120.0 . . ?
C16 C15 H15 120.0 . . ?
C15 C16 C17 120.0(2) . . ?
C15 C16 H16 120.0 . . ?
C17 C16 H16 120.0 . . ?
C16 C17 C12 120.5(2) . . ?
C16 C17 H17 119.8 . . ?
C12 C17 H17 119.8 . . ?
O2 C18 C20 108.79(16) . . ?
O2 C18 C21 105.56(16) . . ?
C20 C18 C21 111.00(17) . . ?
O2 C18 C19 101.96(14) . . ?
C20 C18 C19 115.46(18) . . ?
C21 C18 C19 113.11(17) . . ?
O3 C19 C22 108.87(15) . . ?
O3 C19 C23 106.79(15) . . ?
C22 C19 C23 110.46(16) . . ?
O3 C19 C18 102.09(13) . . ?
C22 C19 C18 114.82(16) . . ?
C23 C19 C18 113.10(17) . . ?
C18 C20 H20A 109.5 . . ?
C18 C20 H20B 109.5 . . ?
H20A C20 H20B 109.5 . . ?
C18 C20 H20C 109.5 . . ?
H20A C20 H20C 109.5 . . ?
H20B C20 H20C 109.5 . . ?
C18 C21 H21A 109.5 . . ?
C18 C21 H21B 109.5 . . ?
H21A C21 H21B 109.5 . . ?
C18 C21 H21C 109.5 . . ?
H21A C21 H21C 109.5 . . ?
H21B C21 H21C 109.5 . . ?
C19 C22 H22A 109.5 . . ?
C19 C22 H22B 109.5 . . ?
H22A C22 H22B 109.5 . . ?
C19 C22 H22C 109.5 . . ?
H22A C22 H22C 109.5 . . ?
H22B C22 H22C 109.5 . . ?
C19 C23 H23A 109.5 . . ?
C19 C23 H23B 109.5 . . ?
H23A C23 H23B 109.5 . . ?
C19 C23 H23C 109.5 . . ?
H23A C23 H23C 109.5 . . ?
H23B C23 H23C 109.5 . . ?
B1 O2 C18 105.93(14) . . ?
B1 O3 C19 107.01(14) . . ?

loop_
_geom_bond_atom_site_label_1
_geom_bond_atom_site_label_2
_geom_bond_distance
_geom_bond_site_symmetry_2
_geom_bond_publ_flag
B1 O3 1.367(2) . ?
B1 O2 1.378(2) . ?
B1 C3 1.545(3) . ?
C1 O1 1.218(2) . ?
C1 C6 1.497(2) . ?
C1 C2 1.527(2) . ?
C2 C12 1.526(2) . ?
C2 C3 1.536(2) . ?
C2 H2 1.0000 . ?
C3 C5 1.514(3) . ?
C3 C4 1.533(2) . ?
C4 C5 1.496(3) . ?
C4 H4A 0.9900 . ?
C4 H4B 0.9900 . ?
C5 H5A 0.9900 . ?
C5 H5B 0.9900 . ?
C6 C11 1.391(3) . ?
C6 C7 1.398(3) . ?
C7 C8 1.388(3) . ?
C7 H7 0.9500 . ?
C8 C9 1.384(3) . ?
C8 H8 0.9500 . ?
C9 C10 1.376(3) . ?
C9 H9 0.9500 . ?
C10 C11 1.392(3) . ?
C10 H10 0.9500 . ?
C11 H11 0.9500 . ?
C12 C13 1.394(3) . ?
C12 C17 1.395(3) . ?
C13 C14 1.390(3) . ?
C13 H13 0.9500 . ?
C14 C15 1.377(4) . ?
C14 H14 0.9500 . ?
C15 C16 1.383(4) . ?
C15 H15 0.9500 . ?
C16 C17 1.393(3) . ?
C16 H16 0.9500 . ?
C17 H17 0.9500 . ?
C18 O2 1.469(2) . ?
C18 C20 1.517(3) . ?
C18 C21 1.526(3) . ?
C18 C19 1.557(3) . ?
C19 O3 1.464(2) . ?
C19 C22 1.511(3) . ?
C19 C23 1.523(3) . ?
C20 H20A 0.9800 . ?
C20 H20B 0.9800 . ?
C20 H20C 0.9800 . ?
C21 H21A 0.9800 . ?
C21 H21B 0.9800 . ?
C21 H21C 0.9800 . ?
C22 H22A 0.9800 . ?
C22 H22B 0.9800 . ?
C22 H22C 0.9800 . ?
C23 H23A 0.9800 . ?
C23 H23B 0.9800 . ?
C23 H23C 0.9800 . ?

loop_
_geom_torsion_atom_site_label_1
_geom_torsion_atom_site_label_2
_geom_torsion_atom_site_label_3
_geom_torsion_atom_site_label_4
_geom_torsion
_geom_torsion_site_symmetry_1
_geom_torsion_site_symmetry_2
_geom_torsion_site_symmetry_3
_geom_torsion_site_symmetry_4
_geom_torsion_publ_flag
O1 C1 C2 C12 99.0(2) . . . . ?
C6 C1 C2 C12 -77.28(19) . . . . ?
O1 C1 C2 C3 -26.8(2) . . . . ?
C6 C1 C2 C3 156.90(15) . . . . ?
C12 C2 C3 C5 -14.2(2) . . . . ?
C1 C2 C3 C5 108.73(18) . . . . ?
C12 C2 C3 C4 53.9(2) . . . . ?
C1 C2 C3 C4 176.82(16) . . . . ?
C12 C2 C3 B1 -169.37(15) . . . . ?
C1 C2 C3 B1 -46.4(2) . . . . ?
O3 B1 C3 C5 -178.76(17) . . . . ?
O2 B1 C3 C5 7.1(3) . . . . ?
O3 B1 C3 C4 115.88(19) . . . . ?
O2 B1 C3 C4 -58.2(2) . . . . ?
O3 B1 C3 C2 -22.7(2) . . . . ?
O2 B1 C3 C2 163.20(17) . . . . ?
C2 C3 C4 C5 -111.76(17) . . . . ?
B1 C3 C4 C5 109.71(17) . . . . ?
C2 C3 C5 C4 104.44(19) . . . . ?
B1 C3 C5 C4 -100.62(18) . . . . ?
O1 C1 C6 C11 163.47(18) . . . . ?
C2 C1 C6 C11 -20.2(3) . . . . ?
O1 C1 C6 C7 -17.8(3) . . . . ?
C2 C1 C6 C7 158.49(17) . . . . ?
C11 C6 C7 C8 2.1(3) . . . . ?
C1 C6 C7 C8 -176.68(18) . . . . ?
C6 C7 C8 C9 -2.1(3) . . . . ?
C7 C8 C9 C10 0.2(3) . . . . ?
C8 C9 C10 C11 1.6(3) . . . . ?
C7 C6 C11 C10 -0.3(3) . . . . ?
C1 C6 C11 C10 178.39(17) . . . . ?
C9 C10 C11 C6 -1.5(3) . . . . ?
C1 C2 C12 C13 143.06(17) . . . . ?
C3 C2 C12 C13 -93.1(2) . . . . ?
C1 C2 C12 C17 -40.4(2) . . . . ?
C3 C2 C12 C17 83.5(2) . . . . ?
C17 C12 C13 C14 -1.1(3) . . . . ?
C2 C12 C13 C14 175.56(18) . . . . ?
C12 C13 C14 C15 0.8(3) . . . . ?
C13 C14 C15 C16 0.0(4) . . . . ?
C14 C15 C16 C17 -0.5(4) . . . . ?
C15 C16 C17 C12 0.1(3) . . . . ?
C13 C12 C17 C16 0.7(3) . . . . ?
C2 C12 C17 C16 -175.97(19) . . . . ?
O2 C18 C19 O3 -30.28(16) . . . . ?
C20 C18 C19 O3 -148.03(16) . . . . ?
C21 C18 C19 O3 82.58(18) . . . . ?
O2 C18 C19 C22 -147.89(15) . . . . ?
C20 C18 C19 C22 94.4(2) . . . . ?
C21 C18 C19 C22 -35.0(2) . . . . ?
O2 C18 C19 C23 84.08(19) . . . . ?
C20 C18 C19 C23 -33.7(2) . . . . ?
C21 C18 C19 C23 -163.06(17) . . . . ?
O3 B1 O2 C18 -13.5(2) . . . . ?
C3 B1 O2 C18 161.07(17) . . . . ?
C20 C18 O2 B1 149.24(18) . . . . ?
C21 C18 O2 B1 -91.57(18) . . . . ?
C19 C18 O2 B1 26.82(18) . . . . ?
O2 B1 O3 C19 -7.3(2) . . . . ?
C3 B1 O3 C19 178.09(16) . . . . ?
C22 C19 O3 B1 145.17(16) . . . . ?
C23 C19 O3 B1 -95.56(17) . . . . ?
C18 C19 O3 B1 23.38(17) . . . . ?
